data_7119376
loop_
_publ_author_name
Chun-Wei
Kuo
Ashok
Konala
Lyu
Lin
Ting-Ta
Chiang
Chia-Yu
Huang
Tang-Hao
Yang
Veerababurao
Kavala
Ching-Fa
Yao

_publ_section_title
;
 Synthesis of benzo[a]carbazole derivatives from 3-ethylindoles by
 exploiting the dual character of benzoquinone as an oxidizing agent and
 dienophile
;
_journal_name_full Chem.Commun.
_journal_page_first 7870
_journal_volume 52
_journal_year 2016
_chemical_formula_moiety 'C25 H19 N O2'
_chemical_formula_sum 'C25 H19 N O2'
_chemical_formula_weight 365.41
_chemical_name_systematic
;
 ?
;
_space_group_IT_number 15
_symmetry_cell_setting monoclinic
_symmetry_space_group_name_Hall '-C 2yc'
_symmetry_space_group_name_H-M 'C 1 2/c 1'
_atom_sites_solution_hydrogens geom
_atom_sites_solution_primary direct
_atom_sites_solution_secondary difmap
_audit_creation_method SHELXL-97
_audit_update_record
;
2016-03-03 deposited with the CCDC.
2016-05-24 downloaded from the CCDC.
;
_cell_angle_alpha 90.00
_cell_angle_beta 91.797(12)
_cell_angle_gamma 90.00
_cell_formula_units_Z 8
_cell_length_a 37.27(2)
_cell_length_b 7.992(5)
_cell_length_c 12.774(7)
_cell_measurement_reflns_used 778
_cell_measurement_temperature 200(2)
_cell_measurement_theta_max 25.17
_cell_measurement_theta_min 2.63
_cell_volume 3803(4)
_computing_molecular_graphics 'Ortep-3 for Windows (Farrugia, 1997)'
_computing_publication_material 'WinGX publication routines (Farrugia, 1999)'
_computing_structure_refinement 'SHELXL-97 (Sheldrick, 1997)'
_computing_structure_solution 'SHELXS-86 (Sheldrick, 1986)'
_diffrn_ambient_temperature 200(2)
_diffrn_measured_fraction_theta_full 0.949
_diffrn_measured_fraction_theta_max 0.949
_diffrn_measurement_device_type 'Bruker APEX2'
_diffrn_radiation_monochromator graphite
_diffrn_radiation_source 'fine-focus sealed tube'
_diffrn_radiation_type MoK\a
_diffrn_radiation_wavelength 0.71073
_diffrn_reflns_av_R_equivalents 0.1911
_diffrn_reflns_av_sigmaI/netI 0.3117
_diffrn_reflns_limit_h_max 43
_diffrn_reflns_limit_h_min -44
_diffrn_reflns_limit_k_max 9
_diffrn_reflns_limit_k_min -9
_diffrn_reflns_limit_l_max 6
_diffrn_reflns_limit_l_min -14
_diffrn_reflns_number 8320
_diffrn_reflns_theta_full 25.06
_diffrn_reflns_theta_max 25.06
_diffrn_reflns_theta_min 2.61
_exptl_absorpt_coefficient_mu 0.081
_exptl_absorpt_correction_T_max 0.9992
_exptl_absorpt_correction_T_min 0.9912
_exptl_absorpt_correction_type multi-scan
_exptl_crystal_colour red
_exptl_crystal_density_diffrn 1.276
_exptl_crystal_density_method 'not measured'
_exptl_crystal_description prism
_exptl_crystal_F_000 1536
_exptl_crystal_size_max 0.11
_exptl_crystal_size_mid 0.08
_exptl_crystal_size_min 0.01
_refine_diff_density_max 0.248
_refine_diff_density_min -0.279
_refine_diff_density_rms 0.062
_refine_ls_extinction_method none
_refine_ls_goodness_of_fit_ref 1.037
_refine_ls_hydrogen_treatment constr
_refine_ls_matrix_type full
_refine_ls_number_parameters 253
_refine_ls_number_reflns 3210
_refine_ls_number_restraints 0
_refine_ls_restrained_S_all 1.037
_refine_ls_R_factor_all 0.2953
_refine_ls_R_factor_gt 0.1225
_refine_ls_shift/su_max 0.010
_refine_ls_shift/su_mean 0.001
_refine_ls_structure_factor_coef Fsqd
_refine_ls_weighting_details 'calc w=1/[\s^2^(Fo^2^)+(0.0651P)^2^+14.0743P] where P=(Fo^2^+2Fc^2^)/3'
_refine_ls_weighting_scheme calc
_refine_ls_wR_factor_gt 0.1931
_refine_ls_wR_factor_ref 0.2624
_reflns_number_gt 1132
_reflns_number_total 3210
_reflns_threshold_expression >2sigma(I)
_cod_data_source_file c6cc03124b2.cif
_cod_data_source_block ch17812a
_cod_original_sg_symbol_H-M 'C 2/c'
_cod_database_code 7119376

loop_
_symmetry_equiv_pos_as_xyz
'x, y, z'
'-x, y, -z+1/2'
'x+1/2, y+1/2, z'
'-x+1/2, y+1/2, -z+1/2'
'-x, -y, -z'
'x, -y, z-1/2'
'-x+1/2, -y+1/2, -z'
'x+1/2, -y+1/2, z-1/2'

loop_
_atom_site_label
_atom_site_type_symbol
_atom_site_fract_x
_atom_site_fract_y
_atom_site_fract_z
_atom_site_U_iso_or_equiv
_atom_site_adp_type
_atom_site_occupancy
_atom_site_symmetry_multiplicity
_atom_site_calc_flag
_atom_site_refinement_flags
_atom_site_disorder_assembly
_atom_site_disorder_group
C1 C 0.96364(19) 0.0764(11) 1.1015(6) 0.036(2) Uani 1 1 d . . .
C2 C 1.00108(19) 0.1444(11) 1.1065(6) 0.040(2) Uani 1 1 d . . .
H2 H 1.0169 0.1111 1.1625 0.048 Uiso 1 1 calc R . .
C3 C 1.01291(19) 0.2505(11) 1.0347(6) 0.040(2) Uani 1 1 d . . .
H3 H 1.0368 0.2916 1.0416 0.049 Uiso 1 1 calc R . .
C4 C 0.99000(19) 0.3062(11) 0.9446(6) 0.037(2) Uani 1 1 d . . .
C5 C 0.95370(17) 0.2362(10) 0.9351(6) 0.029(2) Uani 1 1 d . . .
C6 C 0.94030(18) 0.1258(11) 1.0097(6) 0.033(2) Uani 1 1 d . . .
C7 C 0.90657(18) 0.0533(11) 0.9975(6) 0.034(2) Uani 1 1 d . . .
H7 H 0.8985 -0.0215 1.0496 0.041 Uiso 1 1 calc R . .
C8 C 0.88426(18) 0.0880(10) 0.9104(6) 0.034(2) Uani 1 1 d . . .
C9 C 0.84946(19) -0.0046(11) 0.8896(6) 0.038(2) Uani 1 1 d . . .
C10 C 0.8500(2) -0.1510(12) 0.8266(6) 0.041(2) Uani 1 1 d . . .
C11 C 0.8847(2) -0.2124(11) 0.7825(6) 0.058(3) Uani 1 1 d . . .
H11A H 0.9043 -0.1368 0.8041 0.087 Uiso 1 1 calc R . .
H11B H 0.8825 -0.2149 0.7058 0.087 Uiso 1 1 calc R . .
H11C H 0.8899 -0.3252 0.8088 0.087 Uiso 1 1 calc R . .
C12 C 0.8179(2) -0.2355(12) 0.8061(6) 0.049(2) Uani 1 1 d . . .
H12 H 0.8181 -0.3328 0.7634 0.059 Uiso 1 1 calc R . .
C13 C 0.7857(2) -0.1824(13) 0.8457(7) 0.049(3) Uani 1 1 d . . .
C14 C 0.7510(2) -0.2774(14) 0.8203(7) 0.090(4) Uani 1 1 d . . .
H14A H 0.7310 -0.2228 0.8550 0.135 Uiso 1 1 calc R . .
H14B H 0.7533 -0.3929 0.8453 0.135 Uiso 1 1 calc R . .
H14C H 0.7463 -0.2774 0.7444 0.135 Uiso 1 1 calc R . .
C15 C 0.7856(2) -0.0400(13) 0.9069(7) 0.054(3) Uani 1 1 d . . .
H15 H 0.7636 -0.0023 0.9340 0.064 Uiso 1 1 calc R . .
C16 C 0.81722(19) 0.0512(12) 0.9303(6) 0.042(2) Uani 1 1 d . . .
C17 C 0.8157(2) 0.2073(12) 0.9977(7) 0.068(3) Uani 1 1 d . . .
H17A H 0.8398 0.2550 1.0064 0.102 Uiso 1 1 calc R . .
H17B H 0.8066 0.1782 1.0665 0.102 Uiso 1 1 calc R . .
H17C H 0.7997 0.2895 0.9637 0.102 Uiso 1 1 calc R . .
C18 C 0.89629(18) 0.2028(11) 0.8365(6) 0.035(2) Uani 1 1 d . . .
C19 C 0.93123(17) 0.2773(10) 0.8496(6) 0.031(2) Uani 1 1 d . . .
C20 C 0.90804(18) 0.3663(11) 0.6926(6) 0.038(2) Uani 1 1 d . . .
C21 C 0.88197(17) 0.2654(10) 0.7361(6) 0.033(2) Uani 1 1 d . . .
C22 C 0.84929(19) 0.2404(11) 0.6781(6) 0.042(2) Uani 1 1 d . . .
H22 H 0.8308 0.1719 0.7046 0.051 Uiso 1 1 calc R . .
C23 C 0.8452(2) 0.3187(11) 0.5821(6) 0.046(3) Uani 1 1 d . . .
H23 H 0.8234 0.3048 0.5423 0.055 Uiso 1 1 calc R . .
C24 C 0.8724(2) 0.4177(11) 0.5424(6) 0.046(2) Uani 1 1 d . . .
H24 H 0.8686 0.4692 0.4759 0.055 Uiso 1 1 calc R . .
C25 C 0.9041(2) 0.4432(11) 0.5957(6) 0.038(2) Uani 1 1 d . . .
H25 H 0.9226 0.5100 0.5678 0.045 Uiso 1 1 calc R . .
N1 N 0.93729(15) 0.3749(8) 0.7629(5) 0.0363(18) Uani 1 1 d . . .
H1 H 0.9568 0.4340 0.7534 0.044 Uiso 1 1 calc R . .
O1 O 0.95346(13) -0.0140(7) 1.1723(4) 0.0475(17) Uani 1 1 d . . .
O2 O 1.00216(12) 0.4069(7) 0.8805(4) 0.0388(15) Uani 1 1 d . . .

loop_
_atom_site_aniso_label
_atom_site_aniso_U_11
_atom_site_aniso_U_22
_atom_site_aniso_U_33
_atom_site_aniso_U_23
_atom_site_aniso_U_13
_atom_site_aniso_U_12
C1 0.036(5) 0.053(7) 0.019(5) -0.010(5) 0.011(4) 0.001(4)
C2 0.023(5) 0.066(7) 0.031(5) -0.003(5) -0.016(4) 0.002(4)
C3 0.027(5) 0.048(6) 0.046(6) -0.009(5) 0.002(4) -0.004(4)
C4 0.029(5) 0.047(6) 0.037(5) -0.010(5) 0.006(4) -0.004(4)
C5 0.015(4) 0.044(6) 0.028(5) -0.003(4) 0.003(4) 0.006(4)
C6 0.019(4) 0.056(7) 0.024(5) -0.001(5) -0.003(4) 0.003(4)
C7 0.027(4) 0.049(6) 0.027(5) -0.001(5) -0.003(4) -0.002(4)
C8 0.027(5) 0.044(6) 0.032(5) -0.003(5) 0.013(4) 0.001(4)
C9 0.028(5) 0.056(7) 0.030(5) 0.006(5) -0.005(4) -0.002(4)
C10 0.039(5) 0.057(7) 0.027(5) -0.003(5) 0.007(4) -0.007(5)
C11 0.052(6) 0.059(7) 0.064(6) -0.010(6) 0.023(5) -0.003(5)
C12 0.060(6) 0.055(7) 0.033(5) -0.004(5) -0.006(4) -0.008(5)
C13 0.038(6) 0.068(8) 0.041(6) 0.001(6) 0.002(4) -0.011(5)
C14 0.049(6) 0.131(11) 0.090(8) -0.003(8) -0.014(6) -0.050(7)
C15 0.024(5) 0.085(9) 0.052(6) 0.007(6) 0.002(4) 0.005(5)
C16 0.023(5) 0.063(7) 0.039(5) -0.007(5) -0.001(4) -0.003(5)
C17 0.042(6) 0.082(9) 0.081(7) -0.027(7) 0.016(5) 0.002(5)
C18 0.025(5) 0.054(7) 0.025(5) -0.002(5) 0.004(4) 0.010(4)
C19 0.016(4) 0.043(6) 0.034(5) -0.009(5) 0.007(4) 0.003(4)
C20 0.010(4) 0.066(7) 0.037(5) -0.003(5) -0.002(4) 0.008(4)
C21 0.014(4) 0.051(6) 0.034(5) -0.005(5) 0.009(4) 0.007(4)
C22 0.031(5) 0.056(7) 0.041(5) 0.000(5) 0.004(4) 0.002(4)
C23 0.036(5) 0.065(8) 0.037(6) 0.000(5) -0.010(4) 0.010(5)
C24 0.047(6) 0.056(7) 0.036(5) 0.004(5) -0.005(5) 0.013(5)
C25 0.040(5) 0.044(6) 0.031(5) 0.005(5) 0.014(4) 0.003(4)
N1 0.029(4) 0.040(5) 0.041(4) 0.010(4) 0.009(3) -0.007(3)
O1 0.039(3) 0.073(5) 0.030(3) 0.009(3) -0.002(3) -0.008(3)
O2 0.029(3) 0.050(4) 0.037(4) 0.003(3) -0.001(3) -0.006(3)

loop_
_atom_type_symbol
_atom_type_description
_atom_type_scat_dispersion_real
_atom_type_scat_dispersion_imag
_atom_type_scat_source
C C 0.0033 0.0016 'International Tables Vol C Tables 4.2.6.8 and 6.1.1.4'
H H 0.0000 0.0000 'International Tables Vol C Tables 4.2.6.8 and 6.1.1.4'
N N 0.0061 0.0033 'International Tables Vol C Tables 4.2.6.8 and 6.1.1.4'
O O 0.0106 0.0060 'International Tables Vol C Tables 4.2.6.8 and 6.1.1.4'

loop_
_geom_angle_atom_site_label_1
_geom_angle_atom_site_label_2
_geom_angle_atom_site_label_3
_geom_angle
_geom_angle_site_symmetry_1
_geom_angle_site_symmetry_3
O1 C1 C6 123.3(7) . .
O1 C1 C2 119.5(7) . .
C6 C1 C2 117.2(7) . .
C3 C2 C1 121.9(7) . .
C3 C2 H2 119.0 . .
C1 C2 H2 119.0 . .
C2 C3 C4 122.1(7) . .
C2 C3 H3 119.0 . .
C4 C3 H3 119.0 . .
O2 C4 C5 123.2(7) . .
O2 C4 C3 119.5(7) . .
C5 C4 C3 117.3(7) . .
C19 C5 C6 117.6(7) . .
C19 C5 C4 120.3(7) . .
C6 C5 C4 122.1(7) . .
C7 C6 C5 121.8(7) . .
C7 C6 C1 118.8(7) . .
C5 C6 C1 119.3(7) . .
C6 C7 C8 121.4(8) . .
C6 C7 H7 119.3 . .
C8 C7 H7 119.3 . .
C7 C8 C18 118.2(7) . .
C7 C8 C9 122.0(7) . .
C18 C8 C9 119.6(7) . .
C16 C9 C10 120.2(7) . .
C16 C9 C8 121.5(8) . .
C10 C9 C8 118.3(7) . .
C12 C10 C9 118.5(8) . .
C12 C10 C11 120.9(8) . .
C9 C10 C11 120.6(7) . .
C10 C11 H11A 109.5 . .
C10 C11 H11B 109.5 . .
H11A C11 H11B 109.5 . .
C10 C11 H11C 109.5 . .
H11A C11 H11C 109.5 . .
H11B C11 H11C 109.5 . .
C13 C12 C10 122.2(9) . .
C13 C12 H12 118.9 . .
C10 C12 H12 118.9 . .
C12 C13 C15 118.5(8) . .
C12 C13 C14 120.6(9) . .
C15 C13 C14 120.9(8) . .
C13 C14 H14A 109.5 . .
C13 C14 H14B 109.5 . .
H14A C14 H14B 109.5 . .
C13 C14 H14C 109.5 . .
H14A C14 H14C 109.5 . .
H14B C14 H14C 109.5 . .
C13 C15 C16 122.0(8) . .
C13 C15 H15 119.0 . .
C16 C15 H15 119.0 . .
C9 C16 C15 118.6(8) . .
C9 C16 C17 121.4(7) . .
C15 C16 C17 119.9(8) . .
C16 C17 H17A 109.5 . .
C16 C17 H17B 109.5 . .
H17A C17 H17B 109.5 . .
C16 C17 H17C 109.5 . .
H17A C17 H17C 109.5 . .
H17B C17 H17C 109.5 . .
C8 C18 C19 120.1(7) . .
C8 C18 C21 134.4(7) . .
C19 C18 C21 105.4(7) . .
N1 C19 C5 130.8(7) . .
N1 C19 C18 108.1(6) . .
C5 C19 C18 120.9(7) . .
C25 C20 N1 127.8(7) . .
C25 C20 C21 123.9(7) . .
N1 C20 C21 108.3(7) . .
C20 C21 C22 118.2(7) . .
C20 C21 C18 107.9(6) . .
C22 C21 C18 133.8(7) . .
C23 C22 C21 117.9(7) . .
C23 C22 H22 121.0 . .
C21 C22 H22 121.0 . .
C22 C23 C24 121.2(7) . .
C22 C23 H23 119.4 . .
C24 C23 H23 119.4 . .
C25 C24 C23 122.3(8) . .
C25 C24 H24 118.9 . .
C23 C24 H24 118.9 . .
C24 C25 C20 116.4(7) . .
C24 C25 H25 121.8 . .
C20 C25 H25 121.8 . .
C19 N1 C20 110.2(6) . .
C19 N1 H1 124.9 . .
C20 N1 H1 124.9 . .

loop_
_geom_bond_atom_site_label_1
_geom_bond_atom_site_label_2
_geom_bond_distance
_geom_bond_site_symmetry_2
C1 O1 1.227(8) .
C1 C6 1.491(9) .
C1 C2 1.497(10) .
C2 C3 1.335(10) .
C2 H2 0.9500 .
C3 C4 1.480(10) .
C3 H3 0.9500 .
C4 O2 1.244(8) .
C4 C5 1.465(9) .
C5 C19 1.394(9) .
C5 C6 1.402(9) .
C6 C7 1.389(9) .
C7 C8 1.396(9) .
C7 H7 0.9500 .
C8 C18 1.400(10) .
C8 C9 1.510(10) .
C9 C16 1.397(9) .
C9 C10 1.420(11) .
C10 C12 1.394(10) .
C10 C11 1.509(10) .
C11 H11A 0.9800 .
C11 H11B 0.9800 .
C11 H11C 0.9800 .
C12 C13 1.384(10) .
C12 H12 0.9500 .
C13 C15 1.381(11) .
C13 C14 1.526(10) .
C14 H14A 0.9800 .
C14 H14B 0.9800 .
C14 H14C 0.9800 .
C15 C16 1.410(11) .
C15 H15 0.9500 .
C16 C17 1.518(11) .
C17 H17A 0.9800 .
C17 H17B 0.9800 .
C17 H17C 0.9800 .
C18 C19 1.437(9) .
C18 C21 1.462(9) .
C19 N1 1.379(9) .
C20 C25 1.386(10) .
C20 N1 1.392(8) .
C20 C21 1.391(10) .
C21 C22 1.420(9) .
C22 C23 1.382(10) .
C22 H22 0.9500 .
C23 C24 1.393(10) .
C23 H23 0.9500 .
C24 C25 1.363(9) .
C24 H24 0.9500 .
C25 H25 0.9500 .
N1 H1 0.8800 .
